data_4517039
loop_
_publ_author_name
'Braga, Dario'
'd&#x2019;Agostino, Simone'
'Grepioni, Fabrizia'

_publ_section_title
;
 Co-Crystals and Salts Obtained from Dinitrogen Bases and
 1,2,3,4-Cyclobutane Tetracarboxylic Acid and the Use of the Latter As a
 Template for Solid-State Photocyclization Reactions
;
_journal_issue 10
_journal_name_full 'Crystal Growth &amp; Design'
_journal_page_first 4880
_journal_paper_doi 10.1021/cg300716q
_journal_volume 12
_journal_year 2012
_chemical_formula_sum 'C20 H22 N2 O10'
_chemical_formula_weight 450.40
_space_group_IT_number 2
_space_group_name_Hall '-P 1'
_space_group_name_H-M_alt 'P -1'
_symmetry_cell_setting triclinic
_symmetry_space_group_name_H-M 'P -1'
_atom_sites_solution_hydrogens geom
_atom_sites_solution_primary direct
_atom_sites_solution_secondary difmap
_audit_creation_method SHELXL-97
_cell_angle_alpha 85.770(1)
_cell_angle_beta 89.028(2)
_cell_angle_gamma 84.406(1)
_cell_formula_units_Z 2
_cell_length_a 8.3100(2)
_cell_length_b 8.5610(2)
_cell_length_c 13.7690(4)
_cell_measurement_temperature 293(2)
_cell_volume 972.19(4)
_computing_structure_refinement 'SHELXL-97 (Sheldrick, 1997)'
_computing_structure_solution 'SHELXS-97 (Sheldrick, 1990)'
_diffrn_ambient_temperature 293(2)
_diffrn_measured_fraction_theta_full 0.915
_diffrn_measured_fraction_theta_max 0.915
_diffrn_radiation_monochromator graphite
_diffrn_radiation_source 'fine-focus sealed tube'
_diffrn_radiation_type MoK\a
_diffrn_radiation_wavelength 0.71073
_diffrn_reflns_av_R_equivalents 0.0330
_diffrn_reflns_av_sigmaI/netI 0.1873
_diffrn_reflns_limit_h_max 9
_diffrn_reflns_limit_h_min -9
_diffrn_reflns_limit_k_max 10
_diffrn_reflns_limit_k_min -9
_diffrn_reflns_limit_l_max 11
_diffrn_reflns_limit_l_min -16
_diffrn_reflns_number 5718
_diffrn_reflns_theta_full 24.99
_diffrn_reflns_theta_max 24.99
_diffrn_reflns_theta_min 2.46
_exptl_absorpt_coefficient_mu 0.125
_exptl_absorpt_correction_type none
_exptl_crystal_colour colourless
_exptl_crystal_density_diffrn 1.539
_exptl_crystal_density_method 'not measured'
_exptl_crystal_description needle
_exptl_crystal_F_000 472
_exptl_crystal_size_max 0.01
_exptl_crystal_size_mid 0.002
_exptl_crystal_size_min 0.001
_refine_diff_density_max 0.377
_refine_diff_density_min -0.372
_refine_diff_density_rms 0.064
_refine_ls_extinction_method none
_refine_ls_goodness_of_fit_ref 0.805
_refine_ls_hydrogen_treatment mixed
_refine_ls_matrix_type full
_refine_ls_number_parameters 199
_refine_ls_number_reflns 3131
_refine_ls_number_restraints 0
_refine_ls_restrained_S_all 0.805
_refine_ls_R_factor_all 0.1917
_refine_ls_R_factor_gt 0.0767
_refine_ls_shift/su_max 0.000
_refine_ls_shift/su_mean 0.000
_refine_ls_structure_factor_coef Fsqd
_refine_ls_weighting_details 'calc w=1/[\s^2^(Fo^2^)+(0.1201P)^2^+0.0000P] where P=(Fo^2^+2Fc^2^)/3'
_refine_ls_weighting_scheme calc
_refine_ls_wR_factor_gt 0.1888
_refine_ls_wR_factor_ref 0.2220
_reflns_number_gt 1092
_reflns_number_total 3131
_reflns_threshold_expression >2sigma(I)
_cod_data_source_file 1-2-3abc-4-5-6.CIF
_cod_data_source_block 3c
_cod_depositor_comments
;
The following automatic conversions were performed:

data item '_symmetry_cell_setting' value 'Triclinic' was changed to
'triclinic' in accordance with the
/home/saulius/struct/COD-crude-data/automatic-downloads/DataCite-retrospective/ACS/depositions/lib/dictionaries/cif_core.dic
dictionary named 'cif_core.dic' version 2.4.2 last updated on
2011-04-26.

Automatic conversion script
Id: cif_fix_values 6909 2019-04-08 15:41:33Z antanas 
;
_cod_original_sg_symbol_H-M P-1
_cod_database_code 4517039

loop_
_symmetry_equiv_pos_as_xyz
'x, y, z'
'-x, -y, -z'

loop_
_atom_site_label
_atom_site_type_symbol
_atom_site_fract_x
_atom_site_fract_y
_atom_site_fract_z
_atom_site_U_iso_or_equiv
_atom_site_adp_type
_atom_site_occupancy
_atom_site_symmetry_multiplicity
_atom_site_calc_flag
_atom_site_refinement_flags
O1 O 0.0636(6) 0.2874(4) 0.9426(3) 0.0657(14) Uani 1 1 d .
O2 O 0.0609(6) 0.3628(5) 0.7845(3) 0.0623(14) Uani 1 1 d .
H200 H 0.086(7) 0.470(9) 0.812(4) 0.093 Uiso 1 1 d .
O3 O 0.0878(6) -0.0067(5) 0.5743(3) 0.0775(15) Uani 1 1 d .
H300 H 0.0000 0.0000 0.5000 0.116 Uiso 1 2 d S
O4 O -0.1344(6) 0.0665(5) 0.6527(3) 0.0757(15) Uani 1 1 d .
O5 O -0.0074(6) -0.2682(5) 0.7202(4) 0.0971(19) Uani 1 1 d .
O6 O 0.1357(5) -0.3835(4) 0.8399(3) 0.0637(13) Uani 1 1 d .
O7 O 0.3160(9) -0.0487(6) 1.0209(5) 0.146(3) Uani 1 1 d .
O8 O 0.3749(7) 0.0838(9) 0.8908(4) 0.150(3) Uani 1 1 d .
H800 H 0.4534 0.0985 0.9231 0.225 Uiso 0.50 1 calc PR
C1 C 0.1378(6) -0.0436(6) 0.8922(4) 0.0394(14) Uiso 1 1 d .
H1 H 0.0703 -0.1050 0.9364 0.047 Uiso 1 1 calc R
C2 C 0.1773(7) -0.1195(6) 0.7966(4) 0.0421(15) Uiso 1 1 d .
H2 H 0.2945 -0.1411 0.7879 0.051 Uiso 1 1 calc R
C3 C 0.1145(7) 0.0376(6) 0.7398(4) 0.0447(15) Uiso 1 1 d .
H3 H 0.2058 0.0983 0.7215 0.054 Uiso 1 1 calc R
C4 C 0.0400(7) 0.0914(6) 0.8323(4) 0.0399(15) Uiso 1 1 d .
H4 H -0.0750 0.0744 0.8344 0.048 Uiso 1 1 calc R
C5 C 0.0607(7) 0.2589(7) 0.8561(4) 0.0441(15) Uiso 1 1 d .
C6 C 0.2875(9) -0.0013(8) 0.9396(5) 0.0600(19) Uiso 1 1 d .
C7 C 0.0911(7) -0.2683(7) 0.7837(4) 0.0391(14) Uiso 1 1 d .
C8 C 0.0084(9) 0.0295(8) 0.6508(5) 0.0566(18) Uiso 1 1 d .
N1 N 0.7371(6) 0.5779(6) 0.9465(4) 0.0588(16) Uani 1 1 d .
H101 H 0.805(7) 0.604(7) 0.995(4) 0.071 Uiso 1 1 d .
N2 N 0.1548(6) 0.4198(6) 0.4024(4) 0.0544(15) Uani 1 1 d .
H201 H 0.088(7) 0.399(7) 0.351(4) 0.065 Uiso 1 1 d .
C9 C 0.6949(7) 0.4321(8) 0.9453(4) 0.0593(18) Uiso 1 1 d .
H9 H 0.7277 0.3562 0.9946 0.071 Uiso 1 1 calc R
C10 C 0.6905(7) 0.6891(8) 0.8792(4) 0.0586(18) Uiso 1 1 d .
H10 H 0.7188 0.7908 0.8838 0.070 Uiso 1 1 calc R
C11 C 0.6028(7) 0.3954(8) 0.8706(4) 0.0581(17) Uiso 1 1 d .
H11 H 0.5723 0.2939 0.8694 0.070 Uiso 1 1 calc R
C12 C 0.6003(7) 0.6559(7) 0.8019(4) 0.0507(16) Uiso 1 1 d .
H12 H 0.5703 0.7339 0.7532 0.061 Uiso 1 1 calc R
C13 C 0.5546(6) 0.5069(7) 0.7970(4) 0.0464(16) Uiso 1 1 d .
C14 C 0.4616(7) 0.4610(8) 0.7150(4) 0.0585(18) Uiso 1 1 d .
H14 H 0.4428 0.3556 0.7155 0.070 Uiso 1 1 calc R
C15 C 0.4030(7) 0.5542(7) 0.6417(4) 0.0518(16) Uiso 1 1 d .
H15 H 0.4184 0.6604 0.6412 0.062 Uiso 1 1 calc R
C16 C 0.3150(6) 0.5029(6) 0.5603(4) 0.0419(15) Uiso 1 1 d .
C17 C 0.3045(7) 0.3492(7) 0.5449(4) 0.0566(17) Uiso 1 1 d .
H17 H 0.3532 0.2710 0.5882 0.068 Uiso 1 1 calc R
C18 C 0.2432(7) 0.6148(7) 0.4929(4) 0.0512(16) Uiso 1 1 d .
H18 H 0.2485 0.7211 0.5008 0.061 Uiso 1 1 calc R
C19 C 0.2222(7) 0.3074(8) 0.4656(4) 0.0593(18) Uiso 1 1 d .
H19 H 0.2140 0.2019 0.4565 0.071 Uiso 1 1 calc R
C20 C 0.1638(7) 0.5699(8) 0.4142(4) 0.0555(17) Uiso 1 1 d .
H20 H 0.1163 0.6460 0.3690 0.067 Uiso 1 1 calc R
O1W O 0.4492(12) 0.9454(8) 0.5868(6) 0.227(5) Uani 1 1 d .
O2W O 0.5611(11) 0.0538(11) 0.7234(8) 0.224(4) Uani 1 1 d .

loop_
_atom_site_aniso_label
_atom_site_aniso_U_11
_atom_site_aniso_U_22
_atom_site_aniso_U_33
_atom_site_aniso_U_23
_atom_site_aniso_U_13
_atom_site_aniso_U_12
O1 0.120(4) 0.036(3) 0.045(2) -0.0080(19) -0.020(2) -0.020(2)
O2 0.119(4) 0.023(2) 0.048(3) -0.005(2) -0.023(2) -0.014(2)
O3 0.114(4) 0.081(3) 0.041(3) -0.015(2) -0.009(3) -0.017(3)
O4 0.096(4) 0.070(3) 0.062(3) -0.017(2) -0.023(3) 0.002(3)
O5 0.126(4) 0.047(3) 0.122(4) 0.013(3) -0.092(4) -0.031(3)
O6 0.106(4) 0.026(2) 0.061(3) -0.004(2) -0.037(3) -0.012(2)
O7 0.215(7) 0.085(4) 0.144(5) 0.046(4) -0.131(5) -0.058(4)
O8 0.110(5) 0.255(8) 0.113(5) -0.075(5) 0.023(4) -0.110(5)
N1 0.057(4) 0.068(4) 0.052(4) -0.016(3) -0.013(3) 0.005(3)
N2 0.043(3) 0.067(4) 0.053(3) -0.001(3) -0.018(3) -0.007(3)
O1W 0.302(11) 0.107(6) 0.241(9) 0.041(6) 0.167(9) 0.064(7)
O2W 0.175(8) 0.200(9) 0.295(11) 0.001(8) 0.067(8) -0.033(7)

loop_
_atom_type_symbol
_atom_type_description
_atom_type_scat_dispersion_real
_atom_type_scat_dispersion_imag
_atom_type_scat_source
C C 0.0033 0.0016 'International Tables Vol C Tables 4.2.6.8 and 6.1.1.4'
H H 0.0000 0.0000 'International Tables Vol C Tables 4.2.6.8 and 6.1.1.4'
N N 0.0061 0.0033 'International Tables Vol C Tables 4.2.6.8 and 6.1.1.4'
O O 0.0106 0.0060 'International Tables Vol C Tables 4.2.6.8 and 6.1.1.4'

loop_
_geom_angle_atom_site_label_1
_geom_angle_atom_site_label_2
_geom_angle_atom_site_label_3
_geom_angle
C5 O2 H200 108(3)
C8 O3 H300 112.8(5)
C6 O8 H800 109.5
C6 C1 C2 111.6(5)
C6 C1 C4 116.0(5)
C2 C1 C4 87.6(4)
C6 C1 H1 113.1
C2 C1 H1 113.1
C4 C1 H1 113.1
C1 C2 C7 114.5(5)
C1 C2 C3 89.4(4)
C7 C2 C3 119.0(4)
C1 C2 H2 110.8
C7 C2 H2 110.8
C3 C2 H2 110.8
C4 C3 C8 119.9(5)
C4 C3 C2 88.5(4)
C8 C3 C2 118.0(5)
C4 C3 H3 109.6
C8 C3 H3 109.6
C2 C3 H3 109.6
C3 C4 C5 117.3(5)
C3 C4 C1 91.3(4)
C5 C4 C1 117.6(4)
C3 C4 H4 109.8
C5 C4 H4 109.8
C1 C4 H4 109.8
O1 C5 O2 124.5(6)
O1 C5 C4 118.2(5)
O2 C5 C4 117.0(5)
O7 C6 O8 123.1(7)
O7 C6 C1 119.5(7)
O8 C6 C1 117.4(6)
O5 C7 O6 124.8(5)
O5 C7 C2 120.2(5)
O6 C7 C2 114.9(5)
O4 C8 O3 124.1(6)
O4 C8 C3 121.8(6)
O3 C8 C3 113.8(6)
C10 N1 C9 122.3(6)
C10 N1 H101 117(4)
C9 N1 H101 121(4)
C20 N2 C19 121.4(6)
C20 N2 H201 115(4)
C19 N2 H201 123(4)
N1 C9 C11 119.1(6)
N1 C9 H9 120.5
C11 C9 H9 120.5
N1 C10 C12 120.3(6)
N1 C10 H10 119.9
C12 C10 H10 119.9
C9 C11 C13 120.8(6)
C9 C11 H11 119.6
C13 C11 H11 119.6
C13 C12 C10 119.6(6)
C13 C12 H12 120.2
C10 C12 H12 120.2
C12 C13 C11 117.9(6)
C12 C13 C14 122.8(6)
C11 C13 C14 119.3(6)
C15 C14 C13 126.4(6)
C15 C14 H14 116.8
C13 C14 H14 116.8
C14 C15 C16 124.6(6)
C14 C15 H15 117.7
C16 C15 H15 117.7
C17 C16 C18 117.3(5)
C17 C16 C15 123.4(6)
C18 C16 C15 119.2(5)
C16 C17 C19 121.0(6)
C16 C17 H17 119.5
C19 C17 H17 119.5
C20 C18 C16 120.5(6)
C20 C18 H18 119.8
C16 C18 H18 119.8
N2 C19 C17 119.5(6)
N2 C19 H19 120.3
C17 C19 H19 120.3
N2 C20 C18 120.3(6)
N2 C20 H20 119.8
C18 C20 H20 119.8

loop_
_geom_bond_atom_site_label_1
_geom_bond_atom_site_label_2
_geom_bond_distance
O1 C5 1.234(6)
O2 C5 1.278(6)
O2 H200 1.06(7)
O3 C8 1.275(7)
O3 H300 1.261(4)
O4 C8 1.198(7)
O5 C7 1.208(6)
O6 C7 1.239(6)
O7 C6 1.182(7)
O8 C6 1.234(8)
O8 H800 0.8200
C1 C6 1.502(8)
C1 C2 1.528(7)
C1 C4 1.541(7)
C1 H1 0.9800
C2 C7 1.544(7)
C2 C3 1.554(7)
C2 H2 0.9800
C3 C4 1.490(7)
C3 C8 1.532(8)
C3 H3 0.9800
C4 C5 1.521(8)
C4 H4 0.9800
N1 C10 1.314(7)
N1 C9 1.331(8)
N1 H101 0.94(6)
N2 C20 1.317(7)
N2 C19 1.337(7)
N2 H201 0.94(5)
C9 C11 1.364(7)
C9 H9 0.9300
C10 C12 1.374(7)
C10 H10 0.9300
C11 C13 1.376(7)
C11 H11 0.9300
C12 C13 1.372(7)
C12 H12 0.9300
C13 C14 1.477(7)
C14 C15 1.309(7)
C14 H14 0.9300
C15 C16 1.465(7)
C15 H15 0.9300
C16 C17 1.359(7)
C16 C18 1.383(7)
C17 C19 1.385(8)
C17 H17 0.9300
C18 C20 1.375(8)
C18 H18 0.9300
C19 H19 0.9300
C20 H20 0.9300
